data_4513864
loop_
_publ_author_name
'Lafage, Mathieu'
'Pujol, Anthony'
'Saffon-Merceron, Nathalie'
'M\'ezailles, Nicolas'

_publ_section_title
;
 BH3Activation by Phosphorus-Stabilized Geminal Dianions: Synthesis of
 Ambiphilic Organoborane, DFT Studies, and Catalytic CO2Reduction into
 Methanol Derivatives
;
_journal_issue 5
_journal_name_full 'ACS Catalysis'
_journal_page_first 3030
_journal_paper_doi 10.1021/acscatal.6b00587
_journal_volume 6
_journal_year 2016
_chemical_formula_sum 'C29 H35 B2 Li O P2 S2'
_chemical_formula_weight 554.19
_space_group_crystal_system monoclinic
_space_group_IT_number 15
_space_group_name_Hall '-C 2yc'
_space_group_name_H-M_alt 'C 1 2/c 1'
_symmetry_space_group_name_Hall '-C 2yc'
_symmetry_space_group_name_H-M 'C 1 2/c 1'
_atom_sites_solution_hydrogens mixed
_audit_creation_method SHELXL-2014/6
_cell_angle_alpha 90
_cell_angle_beta 92.9702(15)
_cell_angle_gamma 90
_cell_formula_units_Z 4
_cell_length_a 15.4208(4)
_cell_length_b 14.8446(4)
_cell_length_c 13.1339(4)
_cell_measurement_reflns_used 9889
_cell_measurement_temperature 193(2)
_cell_measurement_theta_max 30.36
_cell_measurement_theta_min 2.50
_cell_volume 3002.52(14)
_computing_cell_refinement 'Bruker SAINT'
_computing_data_collection 'Bruker APEX2'
_computing_data_reduction 'Bruker SAINT'
_computing_molecular_graphics 'Bruker SHELXTL'
_computing_publication_material 'Bruker SHELXTL'
_computing_structure_refinement 'SHELXL-2014/6 (Sheldrick, 2014)'
_computing_structure_solution 'SHELXS-97 (Sheldrick 2008)'
_diffrn_ambient_temperature 193(2)
_diffrn_measured_fraction_theta_full 0.994
_diffrn_measured_fraction_theta_max 0.997
_diffrn_measurement_device_type 'Bruker kappa APEX II Quazar'
_diffrn_measurement_method 'phi and omega scans'
_diffrn_radiation_type MoK\a
_diffrn_radiation_wavelength 0.71073
_diffrn_reflns_av_R_equivalents 0.0385
_diffrn_reflns_av_unetI/netI 0.0290
_diffrn_reflns_Laue_measured_fraction_full 0.994
_diffrn_reflns_Laue_measured_fraction_max 0.997
_diffrn_reflns_limit_h_max 22
_diffrn_reflns_limit_h_min -22
_diffrn_reflns_limit_k_max 20
_diffrn_reflns_limit_k_min -21
_diffrn_reflns_limit_l_max 18
_diffrn_reflns_limit_l_min -18
_diffrn_reflns_number 25341
_diffrn_reflns_point_group_measured_fraction_full 0.994
_diffrn_reflns_point_group_measured_fraction_max 0.997
_diffrn_reflns_theta_full 25.242
_diffrn_reflns_theta_max 30.508
_diffrn_reflns_theta_min 3.703
_diffrn_source 'microfocus sealed tube'
_exptl_absorpt_coefficient_mu 0.305
_exptl_absorpt_correction_T_max 0.7461
_exptl_absorpt_correction_T_min 0.6552
_exptl_absorpt_correction_type multi-scan
_exptl_absorpt_process_details 'SADABS (Bruker-AXS)'
_exptl_crystal_colour colourless
_exptl_crystal_density_diffrn 1.226
_exptl_crystal_description plate
_exptl_crystal_F_000 1168
_exptl_crystal_size_max 0.450
_exptl_crystal_size_mid 0.300
_exptl_crystal_size_min 0.060
_refine_diff_density_max 0.422
_refine_diff_density_min -0.230
_refine_diff_density_rms 0.050
_refine_ls_extinction_method none
_refine_ls_goodness_of_fit_ref 1.024
_refine_ls_hydrogen_treatment mixed
_refine_ls_matrix_type full
_refine_ls_number_parameters 180
_refine_ls_number_reflns 4575
_refine_ls_number_restraints 0
_refine_ls_restrained_S_all 1.024
_refine_ls_R_factor_all 0.0447
_refine_ls_R_factor_gt 0.0344
_refine_ls_shift/su_max 0.002
_refine_ls_shift/su_mean 0.000
_refine_ls_structure_factor_coef Fsqd
_refine_ls_weighting_details 'w=1/[\s^2^(Fo^2^)+(0.0422P)^2^+2.1090P] where P=(Fo^2^+2Fc^2^)/3'
_refine_ls_weighting_scheme calc
_refine_ls_wR_factor_gt 0.0855
_refine_ls_wR_factor_ref 0.0925
_reflns_Friedel_coverage 0.000
_reflns_number_gt 3793
_reflns_number_total 4575
_reflns_threshold_expression 'I > 2\s(I)'
_cod_data_source_file cs6b00587_si_003.cif
_cod_data_source_block 5
_cod_depositor_comments 'Adding full bibliography for 4513863--4513864.cif.'
_cod_database_code 4513864
_shelx_space_group_comment
; 
The symmetry employed for this shelxl refinement is uniquely defined 
by the following loop, which should always be used as a source of 
symmetry information in preference to the above space-group names. 
They are only intended as comments. 
;
_shelx_estimated_absorpt_t_min 0.875
_shelx_estimated_absorpt_t_max 0.982
_shelxl_version_number 2014/6

loop_
_space_group_symop_operation_xyz
'x, y, z'
'-x, y, -z+1/2'
'x+1/2, y+1/2, z'
'-x+1/2, y+1/2, -z+1/2'
'-x, -y, -z'
'x, -y, z-1/2'
'-x+1/2, -y+1/2, -z'
'x+1/2, -y+1/2, z-1/2'

loop_
_atom_site_label
_atom_site_type_symbol
_atom_site_fract_x
_atom_site_fract_y
_atom_site_fract_z
_atom_site_U_iso_or_equiv
_atom_site_adp_type
_atom_site_occupancy
_atom_site_site_symmetry_order
_atom_site_calc_flag
_atom_site_refinement_flags_posn
_atom_site_refinement_flags_adp
_atom_site_refinement_flags_occupancy
P1 P -0.00745(2) 0.71655(2) 0.13453(2) 0.01904(8) Uani 1 1 d . . .
C1 C 0.0000 0.78086(10) 0.2500 0.0213(3) Uani 1 2 d S T P
B1 B -0.06017(13) 0.87105(11) 0.25761(14) 0.0373(4) Uani 1 1 d . . .
H1A H -0.1067(13) 0.8859(12) 0.1908(15) 0.049(5) Uiso 1 1 d . . .
H1B H -0.0861(12) 0.8847(12) 0.3353(15) 0.048(5) Uiso 1 1 d . . .
H1C H 0.0000 0.9303(19) 0.2500 0.051(7) Uiso 1 2 d S . P
S1 S -0.08660(2) 0.61038(2) 0.13564(2) 0.02512(9) Uani 1 1 d . . .
C2 C -0.04523(8) 0.79020(8) 0.03116(9) 0.0222(2) Uani 1 1 d . . .
C3 C 0.01303(9) 0.83822(9) -0.02519(10) 0.0303(3) Uani 1 1 d . . .
H3 H 0.0737 0.8310 -0.0112 0.036 Uiso 1 1 calc R U .
C4 C -0.01674(11) 0.89659(10) -0.10174(12) 0.0393(3) Uani 1 1 d . . .
H4 H 0.0235 0.9300 -0.1391 0.047 Uiso 1 1 calc R U .
C5 C -0.10486(11) 0.90616(10) -0.12355(12) 0.0395(3) Uani 1 1 d . . .
H5 H -0.1252 0.9463 -0.1758 0.047 Uiso 1 1 calc R U .
C6 C -0.16332(10) 0.85749(10) -0.06948(12) 0.0374(3) Uani 1 1 d . . .
H6 H -0.2239 0.8636 -0.0853 0.045 Uiso 1 1 calc R U .
C7 C -0.13392(9) 0.79969(9) 0.00786(11) 0.0303(3) Uani 1 1 d . . .
H7 H -0.1744 0.7665 0.0450 0.036 Uiso 1 1 calc R U .
C8 C 0.09941(7) 0.67848(8) 0.10018(9) 0.0222(2) Uani 1 1 d . . .
C9 C 0.17614(9) 0.70413(10) 0.15253(11) 0.0313(3) Uani 1 1 d . . .
H9 H 0.1749 0.7471 0.2060 0.038 Uiso 1 1 calc R U .
C10 C 0.25455(9) 0.66687(11) 0.12668(13) 0.0412(4) Uani 1 1 d . . .
H10 H 0.3067 0.6840 0.1634 0.049 Uiso 1 1 calc R U .
C11 C 0.25769(10) 0.60536(11) 0.04844(15) 0.0437(4) Uani 1 1 d . . .
H11 H 0.3115 0.5795 0.0321 0.052 Uiso 1 1 calc R U .
C12 C 0.18230(10) 0.58155(11) -0.00603(14) 0.0449(4) Uani 1 1 d . . .
H12 H 0.1844 0.5407 -0.0615 0.054 Uiso 1 1 calc R U .
C13 C 0.10329(9) 0.61727(10) 0.02014(12) 0.0351(3) Uani 1 1 d . . .
H13 H 0.0514 0.5998 -0.0169 0.042 Uiso 1 1 calc R U .
C14 C 0.07346(16) 0.34067(12) 0.22651(16) 0.0630(6) Uani 1 1 d . . .
H14A H 0.0559 0.2947 0.1749 0.076 Uiso 1 1 calc R U .
H14B H 0.0963 0.3091 0.2887 0.076 Uiso 1 1 calc R U .
C15 C 0.14221(17) 0.39879(17) 0.1867(2) 0.0749(7) Uani 1 1 d . . .
H15A H 0.1204 0.4277 0.1233 0.112 Uiso 1 1 calc R U .
H15B H 0.1931 0.3620 0.1731 0.112 Uiso 1 1 calc R U .
H15C H 0.1586 0.4451 0.2372 0.112 Uiso 1 1 calc R U .
Li1 Li 0.0000 0.5201(2) 0.2500 0.0436(9) Uani 1 2 d S T P
O1 O 0.0000 0.39352(9) 0.2500 0.0440(4) Uani 1 2 d S T P

loop_
_atom_site_aniso_label
_atom_site_aniso_U_11
_atom_site_aniso_U_22
_atom_site_aniso_U_33
_atom_site_aniso_U_23
_atom_site_aniso_U_13
_atom_site_aniso_U_12
P1 0.01953(14) 0.01584(13) 0.02159(15) 0.00069(10) -0.00058(10) -0.00209(10)
C1 0.0260(8) 0.0145(7) 0.0231(8) 0.000 0.0000(6) 0.000
B1 0.0549(10) 0.0219(7) 0.0346(8) 0.0004(6) -0.0019(7) 0.0111(7)
S1 0.02378(15) 0.01857(14) 0.03266(17) 0.00196(11) -0.00197(12) -0.00568(10)
C2 0.0238(5) 0.0195(5) 0.0231(5) 0.0019(4) -0.0014(4) -0.0025(4)
C3 0.0276(6) 0.0319(7) 0.0312(7) 0.0084(5) -0.0003(5) -0.0063(5)
C4 0.0427(8) 0.0374(8) 0.0375(8) 0.0163(6) -0.0011(6) -0.0104(6)
C5 0.0491(9) 0.0285(7) 0.0397(8) 0.0130(6) -0.0108(7) -0.0030(6)
C6 0.0313(7) 0.0316(7) 0.0480(9) 0.0099(6) -0.0101(6) 0.0007(5)
C7 0.0250(6) 0.0280(6) 0.0375(7) 0.0071(5) -0.0012(5) -0.0018(5)
C8 0.0206(5) 0.0204(5) 0.0258(6) 0.0000(4) 0.0011(4) -0.0019(4)
C9 0.0244(6) 0.0349(7) 0.0346(7) -0.0070(5) 0.0008(5) -0.0070(5)
C10 0.0201(6) 0.0487(9) 0.0546(10) -0.0083(7) 0.0000(6) -0.0072(6)
C11 0.0248(7) 0.0369(8) 0.0707(12) -0.0093(7) 0.0141(7) -0.0029(6)
C12 0.0331(8) 0.0409(8) 0.0621(11) -0.0247(8) 0.0141(7) -0.0062(6)
C13 0.0262(6) 0.0376(7) 0.0414(8) -0.0161(6) 0.0016(6) -0.0025(5)
C14 0.1001(17) 0.0333(8) 0.0545(11) -0.0074(8) -0.0080(11) 0.0231(10)
C15 0.0791(16) 0.0678(15) 0.0778(16) -0.0165(12) 0.0043(13) 0.0201(12)
Li1 0.055(2) 0.0207(15) 0.053(2) 0.000 -0.0162(19) 0.000
O1 0.0676(11) 0.0187(6) 0.0443(9) 0.000 -0.0115(8) 0.000

loop_
_atom_type_symbol
_atom_type_description
_atom_type_scat_dispersion_real
_atom_type_scat_dispersion_imag
_atom_type_scat_source
C C 0.0033 0.0016 'International Tables Vol C Tables 4.2.6.8 and 6.1.1.4'
H H 0.0000 0.0000 'International Tables Vol C Tables 4.2.6.8 and 6.1.1.4'
B B 0.0013 0.0007 'International Tables Vol C Tables 4.2.6.8 and 6.1.1.4'
P P 0.1023 0.0942 'International Tables Vol C Tables 4.2.6.8 and 6.1.1.4'
S S 0.1246 0.1234 'International Tables Vol C Tables 4.2.6.8 and 6.1.1.4'
Li Li -0.0003 0.0001 'International Tables Vol C Tables 4.2.6.8 and 6.1.1.4'
O O 0.0106 0.0060 'International Tables Vol C Tables 4.2.6.8 and 6.1.1.4'

loop_
_geom_angle_atom_site_label_1
_geom_angle_atom_site_label_2
_geom_angle_atom_site_label_3
_geom_angle
_geom_angle_site_symmetry_1
_geom_angle_site_symmetry_3
C1 P1 C2 108.44(6) . .
C1 P1 C8 110.87(4) . .
C2 P1 C8 105.13(6) . .
C1 P1 S1 115.32(4) . .
C2 P1 S1 107.97(4) . .
C8 P1 S1 108.58(4) . .
B1 C1 B1 70.05(15) . 2
B1 C1 P1 113.36(7) . 2
B1 C1 P1 118.47(7) 2 2
B1 C1 P1 118.47(7) . .
B1 C1 P1 113.36(7) 2 .
P1 C1 P1 115.57(8) 2 .
C1 B1 B1 54.98(8) . 2
C1 B1 H1A 117.0(10) . .
B1 B1 H1A 120.7(10) 2 .
C1 B1 H1B 115.5(9) . .
B1 B1 H1B 119.6(10) 2 .
H1A B1 H1B 115.2(14) . .
C1 B1 H1C 98.1(10) . .
H1A B1 H1C 103.8(11) . .
H1B B1 H1C 103.7(10) . .
P1 S1 Li1 97.25(6) . .
C3 C2 C7 119.04(12) . .
C3 C2 P1 121.05(10) . .
C7 C2 P1 119.91(9) . .
C4 C3 C2 120.50(13) . .
C4 C3 H3 119.8 . .
C2 C3 H3 119.8 . .
C5 C4 C3 119.97(13) . .
C5 C4 H4 120.0 . .
C3 C4 H4 120.0 . .
C6 C5 C4 120.08(13) . .
C6 C5 H5 120.0 . .
C4 C5 H5 120.0 . .
C5 C6 C7 120.19(14) . .
C5 C6 H6 119.9 . .
C7 C6 H6 119.9 . .
C6 C7 C2 120.21(13) . .
C6 C7 H7 119.9 . .
C2 C7 H7 119.9 . .
C9 C8 C13 118.88(12) . .
C9 C8 P1 123.39(10) . .
C13 C8 P1 117.66(9) . .
C10 C9 C8 119.98(13) . .
C10 C9 H9 120.0 . .
C8 C9 H9 120.0 . .
C11 C10 C9 120.77(13) . .
C11 C10 H10 119.6 . .
C9 C10 H10 119.6 . .
C10 C11 C12 119.71(14) . .
C10 C11 H11 120.1 . .
C12 C11 H11 120.1 . .
C11 C12 C13 120.05(14) . .
C11 C12 H12 120.0 . .
C13 C12 H12 120.0 . .
C12 C13 C8 120.56(13) . .
C12 C13 H13 119.7 . .
C8 C13 H13 119.7 . .
O1 C14 C15 110.31(16) . .
O1 C14 H14A 109.6 . .
C15 C14 H14A 109.6 . .
O1 C14 H14B 109.6 . .
C15 C14 H14B 109.6 . .
H14A C14 H14B 108.1 . .
C14 C15 H15A 109.5 . .
C14 C15 H15B 109.5 . .
H15A C15 H15B 109.5 . .
C14 C15 H15C 109.5 . .
H15A C15 H15C 109.5 . .
H15B C15 H15C 109.5 . .
O1 Li1 S1 124.39(7) . .
O1 Li1 S1 124.39(7) . 2
S1 Li1 S1 111.23(14) . 2
C14 O1 C14 113.2(2) 2 .
C14 O1 Li1 123.41(10) 2 .
C14 O1 Li1 123.41(10) . .

loop_
_geom_bond_atom_site_label_1
_geom_bond_atom_site_label_2
_geom_bond_distance
_geom_bond_site_symmetry_2
P1 C1 1.7907(9) .
P1 C2 1.8154(12) .
P1 C8 1.8208(12) .
P1 S1 1.9940(4) .
C1 B1 1.635(2) .
C1 B1 1.635(2) 2
C1 P1 1.7906(9) 2
B1 B1 1.877(4) 2
B1 H1A 1.13(2) .
B1 H1B 1.133(19) .
B1 H1C 1.29(2) .
S1 Li1 2.372(2) .
C2 C3 1.3900(17) .
C2 C7 1.3930(18) .
C3 C4 1.3873(19) .
C3 H3 0.9500 .
C4 C5 1.381(2) .
C4 H4 0.9500 .
C5 C6 1.380(2) .
C5 H5 0.9500 .
C6 C7 1.3878(19) .
C6 H6 0.9500 .
C7 H7 0.9500 .
C8 C9 1.3906(17) .
C8 C13 1.3931(18) .
C9 C10 1.388(2) .
C9 H9 0.9500 .
C10 C11 1.377(2) .
C10 H10 0.9500 .
C11 C12 1.379(2) .
C11 H11 0.9500 .
C12 C13 1.388(2) .
C12 H12 0.9500 .
C13 H13 0.9500 .
C14 O1 1.425(2) .
C14 C15 1.483(3) .
C14 H14A 0.9900 .
C14 H14B 0.9900 .
C15 H15A 0.9800 .
C15 H15B 0.9800 .
C15 H15C 0.9800 .
Li1 O1 1.880(4) .
Li1 S1 2.372(2) 2
O1 C14 1.425(2) 2
